data_1515989
loop_
_publ_author_name
'Culf, Adrian S.'
'Cuperlovi\'c-Culf, Miroslava'
'L\'eger, Daniel A'
'Decken, Andreas'

_publ_section_title
;
 Small Head-to-Tail Macrocyclic \a-Peptoids.
;
_journal_issue 10
_journal_name_full 'Organic letters'
_journal_page_first 2780
_journal_page_last 2783
_journal_paper_doi 10.1021/ol501102b
_journal_volume 16
_journal_year 2014
_chemical_formula_moiety 'C36 H36 N4 O4'
_chemical_formula_sum 'C36 H36 N4 O4'
_chemical_formula_weight 588.69
_space_group_IT_number 14
_symmetry_cell_setting monoclinic
_symmetry_Int_Tables_number 14
_symmetry_space_group_name_Hall '-P 2ybc'
_symmetry_space_group_name_H-M 'P 1 21/c 1'
_atom_sites_solution_hydrogens difmap
_atom_sites_solution_primary direct
_atom_sites_solution_secondary difmap
_audit_creation_method SHELXL-97
_cell_angle_alpha 90.00
_cell_angle_beta 114.836(10)
_cell_angle_gamma 90.00
_cell_formula_units_Z 2
_cell_length_a 17.232(12)
_cell_length_b 5.508(4)
_cell_length_c 17.915(12)
_cell_measurement_reflns_used 3350
_cell_measurement_temperature 188(1)
_cell_measurement_theta_max 25.9725
_cell_measurement_theta_min 2.293
_cell_volume 1543.1(19)
_computing_cell_refinement 'Bruker SMART'
_computing_data_collection 'Bruker SMART'
_computing_data_reduction 'Bruker SAINT'
_computing_molecular_graphics 'Bruker SHELXTL (Sheldrick, 2008)'
_computing_publication_material 'Bruker SHELXTL (Sheldrick, 2008)'
_computing_structure_refinement 'SHELXL-97 (Sheldrick, 2008)'
_computing_structure_solution 'SHELXS-97 (Sheldrick, 2008)'
_diffrn_ambient_temperature 188(1)
_diffrn_measured_fraction_theta_full 0.972
_diffrn_measured_fraction_theta_max 0.900
_diffrn_measurement_device_type 'Bruker AXS SMART1000/P4'
_diffrn_measurement_method '\f and \w scans'
_diffrn_radiation_monochromator graphite
_diffrn_radiation_probe x-ray
_diffrn_radiation_type MoK\a
_diffrn_radiation_wavelength 0.71073
_diffrn_reflns_av_R_equivalents 0.0000
_diffrn_reflns_av_sigmaI/netI 0.0713
_diffrn_reflns_limit_h_max 20
_diffrn_reflns_limit_h_min -22
_diffrn_reflns_limit_k_max 7
_diffrn_reflns_limit_k_min 0
_diffrn_reflns_limit_l_max 23
_diffrn_reflns_limit_l_min 0
_diffrn_reflns_number 3201
_diffrn_reflns_theta_full 25.00
_diffrn_reflns_theta_max 27.50
_diffrn_reflns_theta_min 1.30
_diffrn_source 'fine-focus sealed tube'
_diffrn_source_type K760
_diffrn_standards_decay_% 0
_diffrn_standards_interval_count 0
_diffrn_standards_interval_time 0
_diffrn_standards_number 0
_exptl_absorpt_coefficient_mu 0.084
_exptl_absorpt_correction_T_max 0.9979
_exptl_absorpt_correction_T_min 0.9516
_exptl_absorpt_correction_type multi-scan
_exptl_absorpt_process_details 'SADABS (Sheldrick, 2008)'
_exptl_crystal_colour Colourless
_exptl_crystal_density_diffrn 1.267
_exptl_crystal_density_method 'not measured'
_exptl_crystal_description Plate
_exptl_crystal_F_000 624
_exptl_crystal_size_max 0.60
_exptl_crystal_size_mid 0.35
_exptl_crystal_size_min 0.03
_refine_diff_density_max 0.296
_refine_diff_density_min -0.292
_refine_diff_density_rms 0.073
_refine_ls_extinction_method none
_refine_ls_goodness_of_fit_ref 1.122
_refine_ls_hydrogen_treatment refall
_refine_ls_matrix_type full
_refine_ls_number_parameters 273
_refine_ls_number_reflns 3201
_refine_ls_number_restraints 0
_refine_ls_restrained_S_all 1.122
_refine_ls_R_factor_all 0.1007
_refine_ls_R_factor_gt 0.0562
_refine_ls_shift/su_max 0.000
_refine_ls_shift/su_mean 0.000
_refine_ls_structure_factor_coef Fsqd
_refine_ls_weighting_details 'calc w=1/[\s^2^(Fo^2^)+(0.0476P)^2^+0.9532P] where P=(Fo^2^+2Fc^2^)/3'
_refine_ls_weighting_scheme calc
_refine_ls_wR_factor_gt 0.1322
_refine_ls_wR_factor_ref 0.1542
_reflns_number_gt 2391
_reflns_number_total 3201
_reflns_threshold_expression 'I > 2\s(I)'
_cod_data_source_file ol501102b_si_003.cif
_cod_data_source_block ac130748
_cod_depositor_comments 'Adding full bibliography for 1515988--1515991.cif.'
_cod_original_cell_volume 1543.0(19)
_cod_original_sg_symbol_H-M 'P 21/c'
_cod_database_code 1515989

loop_
_symmetry_equiv_pos_as_xyz
'x, y, z'
'-x, y+1/2, -z+1/2'
'-x, -y, -z'
'x, -y-1/2, z-1/2'

loop_
_atom_site_label
_atom_site_type_symbol
_atom_site_fract_x
_atom_site_fract_y
_atom_site_fract_z
_atom_site_U_iso_or_equiv
_atom_site_adp_type
_atom_site_occupancy
_atom_site_symmetry_multiplicity
_atom_site_calc_flag
C1 C 0.5849(2) 1.0407(6) 0.37827(19) 0.0307(8) Uani 1 1 d
C2 C 0.50463(19) 1.1905(7) 0.3650(2) 0.0304(7) Uani 1 1 d
C3 C 0.41821(18) 1.1191(6) 0.44310(18) 0.0260(7) Uani 1 1 d
C4 C 0.3697(2) 0.9329(6) 0.4708(2) 0.0278(7) Uani 1 1 d
C5 C 0.2884(2) 1.1852(7) 0.5278(2) 0.0352(8) Uani 1 1 d
C6 C 0.4116(2) 0.8159(6) 0.33785(19) 0.0299(7) Uani 1 1 d
C7 C 0.31631(19) 0.8267(6) 0.28219(18) 0.0289(7) Uani 1 1 d
C8 C 0.2812(2) 1.0217(7) 0.2290(2) 0.0363(8) Uani 1 1 d
C9 C 0.1933(2) 1.0308(8) 0.1793(2) 0.0426(9) Uani 1 1 d
C10 C 0.1400(2) 0.8461(8) 0.1833(2) 0.0461(10) Uani 1 1 d
C11 C 0.1742(2) 0.6515(8) 0.2354(3) 0.0469(10) Uani 1 1 d
C12 C 0.2620(2) 0.6420(7) 0.2846(2) 0.0399(9) Uani 1 1 d
C13 C 0.2020(2) 1.0690(7) 0.4778(2) 0.0358(8) Uani 1 1 d
C14 C 0.1492(2) 1.1516(9) 0.3999(3) 0.0533(11) Uani 1 1 d
C15 C 0.0708(3) 1.0401(10) 0.3536(3) 0.0647(14) Uani 1 1 d
C16 C 0.0445(3) 0.8463(10) 0.3855(3) 0.0641(13) Uani 1 1 d
C17 C 0.0962(3) 0.7640(12) 0.4635(4) 0.0783(16) Uani 1 1 d
C18 C 0.1746(3) 0.8735(9) 0.5091(3) 0.0591(13) Uani 1 1 d
N1 N 0.44402(16) 1.0424(5) 0.38481(15) 0.0270(6) Uani 1 1 d
N2 N 0.35955(16) 1.0139(5) 0.54344(15) 0.0299(6) Uani 1 1 d
O1 O 0.59658(15) 0.9720(5) 0.31830(14) 0.0429(7) Uani 1 1 d
O2 O 0.43363(14) 1.3230(4) 0.47328(13) 0.0332(5) Uani 1 1 d
H2A H 0.4768(19) 1.229(6) 0.3075(19) 0.023(8) Uiso 1 1 d
H2B H 0.519(2) 1.349(6) 0.3997(19) 0.027(8) Uiso 1 1 d
H4B H 0.309(2) 0.898(6) 0.424(2) 0.032(9) Uiso 1 1 d
H4A H 0.4002(17) 0.778(6) 0.4831(18) 0.015(7) Uiso 1 1 d
H5A H 0.298(2) 1.328(7) 0.503(2) 0.038(10) Uiso 1 1 d
H5B H 0.295(2) 1.233(7) 0.586(2) 0.048(10) Uiso 1 1 d
H6A H 0.444(2) 0.790(6) 0.302(2) 0.038(9) Uiso 1 1 d
H6B H 0.427(2) 0.681(6) 0.378(2) 0.029(8) Uiso 1 1 d
H8 H 0.322(2) 1.157(8) 0.228(2) 0.058(12) Uiso 1 1 d
H9 H 0.169(2) 1.175(8) 0.147(3) 0.056(12) Uiso 1 1 d
H10 H 0.079(3) 0.852(8) 0.150(3) 0.074(14) Uiso 1 1 d
H11 H 0.137(3) 0.512(8) 0.237(3) 0.064(13) Uiso 1 1 d
H12 H 0.288(3) 0.489(8) 0.321(2) 0.060(12) Uiso 1 1 d
H14 H 0.167(3) 1.302(8) 0.379(3) 0.063(13) Uiso 1 1 d
H15 H 0.034(3) 1.109(8) 0.299(3) 0.081(15) Uiso 1 1 d
H16 H -0.010(3) 0.759(9) 0.349(3) 0.078(15) Uiso 1 1 d
H17 H 0.084(3) 0.605(9) 0.481(3) 0.076(15) Uiso 1 1 d
H18 H 0.209(2) 0.808(7) 0.555(3) 0.053(12) Uiso 1 1 d

loop_
_atom_site_aniso_label
_atom_site_aniso_U_11
_atom_site_aniso_U_22
_atom_site_aniso_U_33
_atom_site_aniso_U_23
_atom_site_aniso_U_13
_atom_site_aniso_U_12
C1 0.0307(17) 0.0345(19) 0.0281(15) -0.0021(15) 0.0135(14) -0.0070(15)
C2 0.0266(16) 0.037(2) 0.0260(16) 0.0029(16) 0.0098(14) 0.0000(15)
C3 0.0207(15) 0.0317(18) 0.0224(14) 0.0008(14) 0.0060(12) 0.0023(13)
C4 0.0244(16) 0.0301(18) 0.0284(16) -0.0036(15) 0.0106(14) 0.0007(14)
C5 0.0337(17) 0.041(2) 0.0335(18) -0.0020(17) 0.0168(15) 0.0036(17)
C6 0.0324(17) 0.0321(19) 0.0276(16) -0.0011(15) 0.0149(14) -0.0006(15)
C7 0.0295(16) 0.0319(18) 0.0263(15) -0.0042(15) 0.0126(13) -0.0008(14)
C8 0.0355(18) 0.040(2) 0.0305(17) 0.0000(16) 0.0114(15) -0.0012(17)
C9 0.0377(19) 0.046(2) 0.0374(19) 0.0021(19) 0.0087(16) 0.0039(19)
C10 0.0315(19) 0.056(3) 0.045(2) -0.004(2) 0.0109(17) -0.002(2)
C11 0.038(2) 0.046(2) 0.054(2) -0.001(2) 0.0172(19) -0.0112(19)
C12 0.039(2) 0.035(2) 0.0400(19) 0.0002(18) 0.0119(16) -0.0030(16)
C13 0.0286(16) 0.048(2) 0.0336(17) -0.0001(17) 0.0157(14) 0.0055(16)
C14 0.038(2) 0.068(3) 0.049(2) 0.018(2) 0.0143(19) 0.005(2)
C15 0.038(2) 0.093(4) 0.049(2) 0.008(3) 0.004(2) 0.004(2)
C16 0.032(2) 0.079(4) 0.069(3) 0.003(3) 0.008(2) -0.007(2)
C17 0.045(3) 0.090(4) 0.089(4) 0.025(3) 0.017(3) -0.020(3)
C18 0.042(2) 0.076(3) 0.051(2) 0.022(3) 0.011(2) -0.006(2)
N1 0.0264(12) 0.0293(15) 0.0246(13) 0.0001(12) 0.0102(11) -0.0022(12)
N2 0.0263(13) 0.0383(16) 0.0268(13) -0.0014(13) 0.0126(11) 0.0018(12)
O1 0.0398(14) 0.0642(18) 0.0290(12) -0.0034(12) 0.0185(11) 0.0028(13)
O2 0.0352(12) 0.0306(12) 0.0333(13) -0.0066(11) 0.0137(11) -0.0038(10)

loop_
_atom_type_symbol
_atom_type_description
_atom_type_scat_dispersion_real
_atom_type_scat_dispersion_imag
_atom_type_scat_source
C C 0.0033 0.0016 'International Tables Vol C Tables 4.2.6.8 and 6.1.1.4'
H H 0.0000 0.0000 'International Tables Vol C Tables 4.2.6.8 and 6.1.1.4'
N N 0.0061 0.0033 'International Tables Vol C Tables 4.2.6.8 and 6.1.1.4'
O O 0.0106 0.0060 'International Tables Vol C Tables 4.2.6.8 and 6.1.1.4'

loop_
_geom_angle_atom_site_label_1
_geom_angle_atom_site_label_2
_geom_angle_atom_site_label_3
_geom_angle
_geom_angle_site_symmetry_1
_geom_angle_site_symmetry_3
O1 C1 N2 122.0(3) . 3_676
O1 C1 C2 119.7(3) . .
N2 C1 C2 118.4(3) 3_676 .
N1 C2 C1 110.3(3) . .
N1 C2 H2A 107.0(18) . .
C1 C2 H2A 107.1(18) . .
N1 C2 H2B 109.7(17) . .
C1 C2 H2B 112.6(17) . .
H2A C2 H2B 110(3) . .
O2 C3 N1 122.8(3) . .
O2 C3 C4 121.2(3) . .
N1 C3 C4 116.0(3) . .
N2 C4 C3 111.8(3) . .
N2 C4 H4B 108.4(18) . .
C3 C4 H4B 111.3(18) . .
N2 C4 H4A 108.8(17) . .
C3 C4 H4A 110.0(16) . .
H4B C4 H4A 106(2) . .
N2 C5 C13 111.8(3) . .
N2 C5 H5A 109(2) . .
C13 C5 H5A 113(2) . .
N2 C5 H5B 104(2) . .
C13 C5 H5B 112(2) . .
H5A C5 H5B 107(3) . .
N1 C6 C7 112.7(3) . .
N1 C6 H6A 107(2) . .
C7 C6 H6A 108.8(19) . .
N1 C6 H6B 107.6(19) . .
C7 C6 H6B 113.1(18) . .
H6A C6 H6B 107(3) . .
C8 C7 C12 118.6(3) . .
C8 C7 C6 121.1(3) . .
C12 C7 C6 120.3(3) . .
C7 C8 C9 120.4(4) . .
C7 C8 H8 118(2) . .
C9 C8 H8 122(2) . .
C10 C9 C8 120.1(4) . .
C10 C9 H9 120(2) . .
C8 C9 H9 120(2) . .
C11 C10 C9 119.9(4) . .
C11 C10 H10 119(3) . .
C9 C10 H10 121(3) . .
C10 C11 C12 119.8(4) . .
C10 C11 H11 121(2) . .
C12 C11 H11 119(2) . .
C7 C12 C11 121.1(4) . .
C7 C12 H12 119(2) . .
C11 C12 H12 119(2) . .
C14 C13 C18 118.2(4) . .
C14 C13 C5 121.5(4) . .
C18 C13 C5 120.3(3) . .
C13 C14 C15 121.1(4) . .
C13 C14 H14 118(2) . .
C15 C14 H14 120(2) . .
C16 C15 C14 120.0(4) . .
C16 C15 H15 121(3) . .
C14 C15 H15 118(3) . .
C15 C16 C17 119.4(4) . .
C15 C16 H16 118(3) . .
C17 C16 H16 122(3) . .
C16 C17 C18 120.5(5) . .
C16 C17 H17 119(3) . .
C18 C17 H17 119(3) . .
C13 C18 C17 120.8(4) . .
C13 C18 H18 119(3) . .
C17 C18 H18 119(3) . .
C3 N1 C6 122.1(3) . .
C3 N1 C2 120.2(3) . .
C6 N1 C2 117.7(3) . .
C1 N2 C4 124.0(3) 3_676 .
C1 N2 C5 120.4(3) 3_676 .
C4 N2 C5 115.4(3) . .

loop_
_geom_bond_atom_site_label_1
_geom_bond_atom_site_label_2
_geom_bond_distance
_geom_bond_site_symmetry_2
C1 O1 1.233(4) .
C1 N2 1.359(4) 3_676
C1 C2 1.541(5) .
C2 N1 1.481(4) .
C2 H2A 0.96(3) .
C2 H2B 1.04(3) .
C3 O2 1.226(4) .
C3 N1 1.363(4) .
C3 C4 1.531(5) .
C4 N2 1.454(4) .
C4 H4B 1.04(3) .
C4 H4A 0.98(3) .
C5 N2 1.478(4) .
C5 C13 1.519(5) .
C5 H5A 0.95(4) .
C5 H5B 1.03(4) .
C6 N1 1.477(4) .
C6 C7 1.522(4) .
C6 H6A 1.02(4) .
C6 H6B 0.99(3) .
C7 C8 1.394(5) .
C7 C12 1.395(5) .
C8 C9 1.399(5) .
C8 H8 1.03(4) .
C9 C10 1.393(6) .
C9 H9 0.97(4) .
C10 C11 1.380(6) .
C10 H10 0.97(4) .
C11 C12 1.396(5) .
C11 H11 1.00(4) .
C12 H12 1.04(4) .
C13 C14 1.384(5) .
C13 C18 1.386(6) .
C14 C15 1.396(6) .
C14 H14 1.01(4) .
C15 C16 1.375(7) .
C15 H15 0.99(5) .
C16 C17 1.379(7) .
C16 H16 1.02(5) .
C17 C18 1.389(6) .
C17 H17 0.98(5) .
C18 H18 0.87(4) .
N2 C1 1.359(4) 3_676
